data_2241321
loop_
_publ_author_name
'Anitha, B. R.'
'Vinduvahini, M.'
'Ravi, A. J.'
'Devarajegowda, H. C.'

_publ_section_title
;
 Crystal structure of
 (2<i>E</i>)-1-(5-bromothiophen-2-yl)-3-(2-chlorophenyl)prop-2-en-1-one
;
_journal_coeditor_code TK5406
_journal_issue 12
_journal_name_full 'Acta Crystallographica Section E'
_journal_page_first o930
_journal_paper_doi 10.1107/S2056989015021155
_journal_volume 71
_journal_year 2015
_chemical_formula_iupac 'C13 H8 Br Cl O S'
_chemical_formula_moiety 'C13 H8 Br Cl O S'
_chemical_formula_sum 'C13 H8 Br Cl O S'
_chemical_formula_weight 327.61
_chemical_melting_point 342
_chemical_name_systematic
;
(2<i>E</i>)-1-(5-Bromothiophen-2-yl)-3-(2-chlorophenyl)prop-2-en-1-one
;
_space_group_crystal_system orthorhombic
_space_group_IT_number 29
_space_group_name_Hall 'P -2bc -2c'
_space_group_name_H-M_alt 'P c 21 b'
_symmetry_space_group_name_Hall 'P -2bc -2c'
_symmetry_space_group_name_H-M 'P c 21 b'
_atom_sites_solution_hydrogens geom
_audit_creation_method SHELXL-2014/7
_cell_angle_alpha 90
_cell_angle_beta 90
_cell_angle_gamma 90
_cell_formula_units_Z 4
_cell_length_a 3.9247(19)
_cell_length_b 11.549(6)
_cell_length_c 28.111(14)
_cell_measurement_reflns_used 3007
_cell_measurement_temperature 293(2)
_cell_measurement_theta_max 27.980
_cell_measurement_theta_min 2.282
_cell_volume 1274.2(11)
_computing_cell_refinement
;
SAINT (Bruker, 2001)
;
_computing_data_collection
;
SMART (Bruker, 2001)
;
_computing_data_reduction
;
SAINT (Bruker, 2001)
;
_computing_molecular_graphics
;
ORTEP-3 for Windows (Farrugia, 2012)
;
_computing_publication_material
;
SHELXL2014 (Sheldrick, 2015)
;
_computing_structure_refinement
;
SHELXL2014 (Sheldrick, 2015)
;
_computing_structure_solution
;
SHELXS97 (Sheldrick, 2008)
;
_diffrn_ambient_temperature 293(2)
_diffrn_measured_fraction_theta_full 0.999
_diffrn_measured_fraction_theta_max 0.989
_diffrn_measurement_device_type 'Bruker SMART CCD area-detector'
_diffrn_measurement_method '\w and \f scans'
_diffrn_radiation_monochromator graphite
_diffrn_radiation_source 'fine-focus sealed tube'
_diffrn_radiation_type MoK\a
_diffrn_radiation_wavelength 0.71073
_diffrn_reflns_av_R_equivalents 0.0645
_diffrn_reflns_limit_h_max 5
_diffrn_reflns_limit_h_min -5
_diffrn_reflns_limit_k_max 14
_diffrn_reflns_limit_k_min -15
_diffrn_reflns_limit_l_max 36
_diffrn_reflns_limit_l_min -37
_diffrn_reflns_number 12995
_diffrn_reflns_theta_full 25.242
_diffrn_reflns_theta_max 27.980
_diffrn_reflns_theta_min 2.282
_exptl_absorpt_coefficient_mu 3.578
_exptl_absorpt_correction_T_max 1.0000
_exptl_absorpt_correction_T_min 0.7700
_exptl_absorpt_correction_type psi-scan
_exptl_absorpt_process_details
;
(SADABS; Sheldrick, 2007)
;
_exptl_crystal_colour colourless
_exptl_crystal_density_diffrn 1.708
_exptl_crystal_description prism
_exptl_crystal_F_000 648
_exptl_crystal_size_max 0.24
_exptl_crystal_size_mid 0.20
_exptl_crystal_size_min 0.12
_refine_diff_density_max 0.791
_refine_diff_density_min -0.331
_refine_ls_abs_structure_details
;
refined as an inversion twin
;
_refine_ls_abs_structure_Flack 0.15(3)
_refine_ls_extinction_method none
_refine_ls_goodness_of_fit_ref 1.100
_refine_ls_hydrogen_treatment constr
_refine_ls_matrix_type full
_refine_ls_number_parameters 155
_refine_ls_number_reflns 3007
_refine_ls_number_restraints 1
_refine_ls_restrained_S_all 1.100
_refine_ls_R_factor_all 0.0980
_refine_ls_R_factor_gt 0.0624
_refine_ls_shift/su_max 0.000
_refine_ls_shift/su_mean 0.000
_refine_ls_structure_factor_coef Fsqd
_refine_ls_weighting_details 'w=1/[\s^2^(Fo^2^)+(0.0565P)^2^+0.5850P] where P=(Fo^2^+2Fc^2^)/3'
_refine_ls_weighting_scheme calc
_refine_ls_wR_factor_gt 0.1237
_refine_ls_wR_factor_ref 0.1365
_reflns_number_gt 2096
_reflns_number_total 3007
_reflns_threshold_expression 'I > 2\s(I)'
_cod_data_source_file tk5406sup1.cif
_cod_data_source_block I
_cod_original_cell_volume 1274.1(11)
_cod_database_code 2241321
_shelx_space_group_comment
;
The symmetry employed for this shelxl refinement is uniquely defined
by the following loop, which should always be used as a source of
symmetry information in preference to the above space-group names.
They are only intended as comments.
;

loop_
_space_group_symop_operation_xyz
'x, y, z'
'-x, y+1/2, -z'
'-x, y, z+1/2'
'x, y+1/2, -z+1/2'

loop_
_atom_site_type_symbol
_atom_site_label
_atom_site_fract_x
_atom_site_fract_y
_atom_site_fract_z
_atom_site_U_iso_or_equiv
_atom_site_adp_type
_atom_site_calc_flag
_atom_site_occupancy
Br Br1 0.8042(2) 0.11487(13) 0.17078(3) 0.0615(4) Uani d 1
S S2 0.5184(8) 0.2199(2) 0.07773(9) 0.0516(7) Uani d 1
Cl Cl2 -0.0696(11) 0.3138(3) -0.17931(10) 0.0789(10) Uani d 1
O O4 0.200(2) 0.2992(7) -0.0100(3) 0.072(2) Uani d 1
C C5 0.617(2) 0.1001(11) 0.1095(3) 0.045(2) Uani d 1
C C6 0.541(3) 0.0007(10) 0.0881(4) 0.056(3) Uani d 1
H H6 0.5781 -0.0720 0.1014 0.068 Uiso calc 1
C C7 0.399(3) 0.0198(10) 0.0433(4) 0.055(3) Uani d 1
H H7 0.3336 -0.0393 0.0228 0.066 Uiso calc 1
C C8 0.367(2) 0.1372(9) 0.0325(3) 0.040(2) Uani d 1
C C9 0.224(2) 0.1930(9) -0.0097(4) 0.047(2) Uani d 1
C C10 0.115(2) 0.1212(13) -0.0502(3) 0.056(2) Uani d 1
H H10 0.1262 0.0410 -0.0477 0.067 Uiso calc 1
C C11 0.004(3) 0.1676(9) -0.0897(3) 0.050(3) Uani d 1
H H11 -0.0011 0.2481 -0.0904 0.060 Uiso calc 1
C C12 -0.1123(19) 0.1090(13) -0.1328(3) 0.047(2) Uani d 1
C C13 -0.161(2) 0.1657(10) -0.1751(4) 0.056(3) Uani d 1
C C14 -0.284(2) 0.1127(16) -0.2156(3) 0.059(2) Uani d 1
H H14 -0.3209 0.1551 -0.2433 0.071 Uiso calc 1
C C15 -0.351(3) -0.0028(14) -0.2143(4) 0.071(3) Uani d 1
H H15 -0.4279 -0.0402 -0.2415 0.085 Uiso calc 1
C C16 -0.305(3) -0.0644(12) -0.1730(4) 0.070(3) Uani d 1
H H16 -0.3591 -0.1428 -0.1723 0.084 Uiso calc 1
C C17 -0.179(3) -0.0115(10) -0.1326(4) 0.065(3) Uani d 1
H H17 -0.1375 -0.0550 -0.1053 0.077 Uiso calc 1

loop_
_atom_site_aniso_label
_atom_site_aniso_U_11
_atom_site_aniso_U_22
_atom_site_aniso_U_33
_atom_site_aniso_U_12
_atom_site_aniso_U_13
_atom_site_aniso_U_23
Br1 0.0533(5) 0.0886(8) 0.0426(5) 0.0105(8) -0.0063(4) -0.0005(9)
S2 0.0619(19) 0.0474(14) 0.0454(14) 0.0001(14) -0.0050(14) -0.0022(12)
Cl2 0.114(3) 0.0636(19) 0.0588(18) -0.0100(19) -0.0207(17) 0.0143(15)
O4 0.105(6) 0.045(5) 0.067(5) -0.003(4) -0.014(4) 0.005(4)
C5 0.043(4) 0.049(6) 0.043(4) 0.002(6) 0.003(3) 0.003(5)
C6 0.060(7) 0.050(7) 0.060(7) 0.013(6) -0.009(6) 0.012(5)
C7 0.063(7) 0.040(6) 0.063(7) 0.004(5) -0.004(5) -0.002(5)
C8 0.038(5) 0.046(7) 0.036(4) 0.002(4) 0.001(3) 0.008(4)
C9 0.039(6) 0.049(7) 0.054(6) -0.006(4) -0.002(4) 0.004(5)
C10 0.056(5) 0.059(6) 0.053(5) 0.006(7) -0.005(4) -0.010(7)
C11 0.059(7) 0.048(5) 0.043(5) -0.016(4) -0.012(5) 0.005(4)
C12 0.037(4) 0.063(6) 0.041(4) 0.001(7) 0.004(3) -0.002(6)
C13 0.042(5) 0.065(7) 0.062(7) 0.005(5) 0.012(5) 0.005(5)
C14 0.063(6) 0.075(7) 0.039(4) 0.006(8) -0.009(4) -0.004(9)
C15 0.069(8) 0.110(11) 0.034(6) 0.007(7) 0.002(5) -0.012(6)
C16 0.074(8) 0.059(8) 0.077(9) -0.015(6) 0.002(7) -0.023(7)
C17 0.073(7) 0.055(7) 0.066(7) -0.007(6) -0.004(6) 0.010(6)

loop_
_atom_type_symbol
_atom_type_description
_atom_type_scat_dispersion_real
_atom_type_scat_dispersion_imag
_atom_type_scat_source
C C 0.0033 0.0016 'International Tables Vol C Tables 4.2.6.8 and 6.1.1.4'
H H 0.0000 0.0000 'International Tables Vol C Tables 4.2.6.8 and 6.1.1.4'
O O 0.0106 0.0060 'International Tables Vol C Tables 4.2.6.8 and 6.1.1.4'
S S 0.1246 0.1234 'International Tables Vol C Tables 4.2.6.8 and 6.1.1.4'
Cl Cl 0.1484 0.1585 'International Tables Vol C Tables 4.2.6.8 and 6.1.1.4'
Br Br -0.2901 2.4595 'International Tables Vol C Tables 4.2.6.8 and 6.1.1.4'

loop_
_geom_angle_atom_site_label_1
_geom_angle_atom_site_label_2
_geom_angle_atom_site_label_3
_geom_angle
C5 S2 C8 90.9(5)
C6 C5 S2 114.6(7)
C6 C5 Br1 125.4(9)
S2 C5 Br1 120.0(7)
C5 C6 C7 111.2(10)
C5 C6 H6 124.4
C7 C6 H6 124.4
C8 C7 C6 112.7(10)
C8 C7 H7 123.7
C6 C7 H7 123.7
C7 C8 C9 129.7(9)
C7 C8 S2 110.7(7)
C9 C8 S2 119.6(8)
O4 C9 C8 118.4(10)
O4 C9 C10 122.2(10)
C8 C9 C10 119.5(10)
C11 C10 C9 121.5(13)
C11 C10 H10 119.2
C9 C10 H10 119.2
C10 C11 C12 128.2(12)
C10 C11 H11 115.9
C12 C11 H11 115.9
C13 C12 C17 116.6(10)
C13 C12 C11 122.8(12)
C17 C12 C11 120.6(10)
C12 C13 C14 123.5(13)
C12 C13 Cl2 119.8(10)
C14 C13 Cl2 116.7(10)
C15 C14 C13 118.7(11)
C15 C14 H14 120.7
C13 C14 H14 120.7
C14 C15 C16 120.4(10)
C14 C15 H15 119.8
C16 C15 H15 119.8
C15 C16 C17 120.8(12)
C15 C16 H16 119.6
C17 C16 H16 119.6
C16 C17 C12 119.8(11)
C16 C17 H17 120.1
C12 C17 H17 120.1

loop_
_geom_bond_atom_site_label_1
_geom_bond_atom_site_label_2
_geom_bond_distance
Br1 C5 1.880(9)
S2 C5 1.691(11)
S2 C8 1.697(10)
Cl2 C13 1.750(12)
O4 C9 1.230(12)
C5 C6 1.329(16)
C6 C7 1.397(14)
C6 H6 0.9300
C7 C8 1.395(16)
C7 H7 0.9300
C8 C9 1.462(13)
C9 C10 1.473(15)
C10 C11 1.306(13)
C10 H10 0.9300
C11 C12 1.462(13)
C11 H11 0.9300
C12 C13 1.370(14)
C12 C17 1.417(19)
C13 C14 1.382(15)
C14 C15 1.36(3)
C14 H14 0.9300
C15 C16 1.374(17)
C15 H15 0.9300
C16 C17 1.381(16)
C16 H16 0.9300
C17 H17 0.9300

loop_
_geom_torsion_atom_site_label_1
_geom_torsion_atom_site_label_2
_geom_torsion_atom_site_label_3
_geom_torsion_atom_site_label_4
_geom_torsion
C8 S2 C5 C6 -0.3(8)
C8 S2 C5 Br1 -178.3(5)
S2 C5 C6 C7 0.8(12)
Br1 C5 C6 C7 178.7(7)
C5 C6 C7 C8 -1.1(14)
C6 C7 C8 C9 -178.2(10)
C6 C7 C8 S2 0.9(12)
C5 S2 C8 C7 -0.4(8)
C5 S2 C8 C9 178.8(8)
C7 C8 C9 O4 175.0(10)
S2 C8 C9 O4 -4.0(13)
C7 C8 C9 C10 -5.4(16)
S2 C8 C9 C10 175.6(7)
O4 C9 C10 C11 3.5(16)
C8 C9 C10 C11 -176.1(9)
C9 C10 C11 C12 -179.9(9)
C10 C11 C12 C13 -166.9(10)
C10 C11 C12 C17 12.5(16)
C17 C12 C13 C14 3.3(14)
C11 C12 C13 C14 -177.3(9)
C17 C12 C13 Cl2 -177.6(8)
C11 C12 C13 Cl2 1.9(13)
C12 C13 C14 C15 -2.4(15)
Cl2 C13 C14 C15 178.5(8)
C13 C14 C15 C16 1.8(17)
C14 C15 C16 C17 -2.3(19)
C15 C16 C17 C12 3.3(18)
C13 C12 C17 C16 -3.7(15)
C11 C12 C17 C16 176.8(10)

_cod_database_fobs_code 2241321
